data_4113064
loop_
_publ_author_name
'Teresa Blasco'
'Avelino Corma'
'Maria Jos\'e D\'iaz-Caba\~nas'
'Fernando Rey'
'Jordi Rius'
'German Sastre'
'Jos\'e A. Vidal-Moya'

_publ_section_title
;
 Synthesis, Characterization, and Framework Heteroatom Localization in
 ITQ-21
;
_journal_name_full 'Journal of the American Chemical Society'
_journal_page_first 13414
_journal_page_last 13423
_journal_paper_doi 10.1021/ja047990z
_journal_volume 126
_journal_year 2004
_chemical_compound_source synthesis
_chemical_formula_moiety 'Ge14.83 O71.64 Si20.82'
_chemical_formula_sum 'Ge14.83 O71.64 Si20.82'
_chemical_formula_weight 2807.74
_chemical_name_common itq21_calcined
_chemical_name_systematic 'structure solved from laboratory powder diffraction data'
_space_group_IT_number 221
_symmetry_cell_setting cubic
_symmetry_Int_Tables_number 221
_symmetry_space_group_name_Hall '-P 4 2 3'
_symmetry_space_group_name_H-M 'P m -3 m'
_atom_sites_solution_primary direct
_audit_creation_method enCIFer
_cell_angle_alpha 90.00
_cell_angle_beta 90.00
_cell_angle_gamma 90.00
_cell_formula_units_Z 1
_cell_length_a 13.691(2)
_cell_length_b 13.691(2)
_cell_length_c 13.691(2)
_cell_measurement_temperature 293(2)
_cell_volume 2566.3(6)
_computing_structure_refinement LSP7
_computing_structure_solution 'XLENS -93 (Rius, 1993)'
_diffrn_ambient_temperature 293(2)
_diffrn_measurement_device 'Xpert powder diffractometer'
_diffrn_measurement_method Bragg-Brentano
_diffrn_radiation_monochromator graphite
_diffrn_radiation_probe x-ray
_diffrn_radiation_type CuKa12
_diffrn_radiation_wavelength 1.54059
_diffrn_reflns_av_R_equivalents 0.0000
_diffrn_reflns_av_sigmaI/netI 0.0000
_diffrn_reflns_limit_h_max 5
_diffrn_reflns_limit_h_min 0
_diffrn_reflns_limit_k_max 5
_diffrn_reflns_limit_k_min 0
_diffrn_reflns_limit_l_max 5
_diffrn_reflns_limit_l_min 0
_diffrn_reflns_number 39
_diffrn_reflns_theta_max 19.50
_diffrn_reflns_theta_min 2.50
_diffrn_source 'sealed tube'
_exptl_absorpt_coefficient_mu 8.00
_exptl_absorpt_correction_T_max 0.95
_exptl_absorpt_correction_T_min 0.85
_exptl_absorpt_correction_type empirical
_exptl_crystal_colour white
_exptl_crystal_density_diffrn 1.82
_exptl_crystal_description thin_layer_on_Pt_support
_exptl_crystal_F_000 1339.2
_exptl_crystal_size_max 0.001
_exptl_crystal_size_mid 0.001
_exptl_crystal_size_min 0.001
_refine_ls_extinction_method none
_refine_ls_goodness_of_fit_all 2.700
_refine_ls_goodness_of_fit_obs 2.700
_refine_ls_matrix_type full
_refine_ls_number_parameters 13
_refine_ls_number_reflns 39
_refine_ls_number_restraints 42
_refine_ls_restrained_S_all 0.800
_refine_ls_restrained_S_obs 0.800
_refine_ls_R_factor_all 0.0590
_refine_ls_R_factor_obs 0.0590
_refine_ls_shift/esd_max 0.01
_refine_ls_shift/esd_mean 0.005
_refine_ls_structure_factor_coef Fsqd
_refine_ls_weighting_details w=1/yobs(2theta)i
_refine_ls_weighting_scheme calc
_refine_ls_wR_factor_all 0.0730
_refine_ls_wR_factor_obs 0.0730
_reflns_number_observed 39
_reflns_number_total 39
_reflns_observed_criterion >0sigma(I)
_cod_data_source_file ja047990zsi20040517_063709.cif
_cod_data_source_block itq21c
_cod_depositor_comments
;
The following automatic conversions were performed:

'_refine_ls_weighting_scheme' value 'calc w=1/yobs(2theta)i' was
changed to 'calc'. New tag '_refine_ls_weighting_details' was
created. The value of the new tag was set to 'w=1/yobs(2theta)i'.

Automatic conversion script
Id: cif_fix_values 3143 2015-03-26 13:38:13Z robertas 
;
_cod_original_cell_volume 2566.29(65)
_cod_database_code 4113064

loop_
_symmetry_equiv_pos_as_xyz
'x, y, z'
'-x, -y, z'
'-x, y, -z'
'x, -y, -z'
'z, x, y'
'z, -x, -y'
'-z, x, -y'
'-z, -x, y'
'y, z, x'
'y, -z, -x'
'-y, z, -x'
'-y, -z, x'
'y, x, z'
'y, -x, -z'
'-y, x, -z'
'-y, -x, z'
'x, z, y'
'x, -z, -y'
'-x, z, -y'
'-x, -z, y'
'z, y, x'
'z, -y, -x'
'-z, y, -x'
'-z, -y, x'
'-x, -y, -z'
'-x, y, z'
'x, -y, z'
'x, y, -z'
'-z, -x, -y'
'-z, x, y'
'z, -x, y'
'z, x, -y'
'-y, -z, -x'
'-y, z, x'
'y, -z, x'
'y, z, -x'
'-y, -x, -z'
'-y, x, z'
'y, -x, z'
'y, x, -z'
'-x, -z, -y'
'-x, z, y'
'x, -z, y'
'x, z, -y'
'-z, -y, -x'
'-z, y, x'
'z, -y, x'
'z, y, -x'

loop_
_atom_site_label
_atom_site_type_symbol
_atom_site_fract_x
_atom_site_fract_y
_atom_site_fract_z
_atom_site_U_iso_or_equiv
_atom_site_thermal_displace_type
_atom_site_occupancy
_atom_site_calc_flag
Ge1 Ge 0.1146(7) 0.1146(7) 0.3923(6) 35. Biso 0.486 d
Si1 Si 0.1146(7) 0.1146(7) 0.3923(6) 35. Biso 0.514 d
Ge2 Ge 0.2014(7) 0.2014(7) 0.2014(7) 35. Biso 0.396 d
Si2 Si 0.2014(7) 0.2014(7) 0.2014(7) 35. Biso 0.604 d
Si3 Si 0.1165(7) 0.1165(7) 0.000 35. Biso 0.304 d
O1 O 0.000 0.1369(20) 0.3626(16) 35. Biso 1 d
O2 O 0.1509(28) 0.1509(28) 0.5000 35. Biso 1 d
O3 O 0.1830(15) 0.1830(15) 0.3194(8) 35. Biso 1 d
O4 O 0.1471(27) 0.1471(27) 0.1093(10) 35. Biso 0.333 d
O5 O 0.000 0.1321(29) 0.0000 35. Biso 0.608 d

loop_
_atom_type_symbol
_atom_type_description
_atom_type_scat_dispersion_real
_atom_type_scat_dispersion_imag
_atom_type_scat_source
Ge Ge -1.0885 0.8855 'International Tables Vol C Tables 4.2.6.8 and 6.1.1.4'
Si Si 0.2541 0.3302 'International Tables Vol C Tables 4.2.6.8 and 6.1.1.4'
O O 0.0492 0.0322 'International Tables Vol C Tables 4.2.6.8 and 6.1.1.4'
